data_7205973
loop_
_publ_author_name
'Cucos, Andrei'
'Ursu, Andrei'
'Madalan, Augustin M.'
'Duhayon, Carine'
'Sutter, Jean-Pascal'
'Andruh, Marius'

_publ_section_title
;
 Co-crystallization of coordination compounds through
 second-coordination sphere interactions
;
_journal_issue 11
_journal_name_full CrystEngComm
_journal_page_first 3756
_journal_paper_doi 10.1039/c1ce05112a
_journal_volume 13
_journal_year 2011
_chemical_formula_sum 'C45 H44 Cl N5 Ni2 O13'
_chemical_formula_weight 1015.72
_chemical_name_systematic
;
?
;
_space_group_IT_number 14
_symmetry_cell_setting monoclinic
_symmetry_space_group_name_Hall '-P 2yn'
_symmetry_space_group_name_H-M 'P 1 21/n 1'
_atom_sites_solution_hydrogens geom
_atom_sites_solution_primary direct
_atom_sites_solution_secondary difmap
_audit_creation_method SHELXL-97
_cell_angle_alpha 90.00
_cell_angle_beta 95.607(3)
_cell_angle_gamma 90.00
_cell_formula_units_Z 4
_cell_length_a 13.7451(5)
_cell_length_b 14.0632(5)
_cell_length_c 22.8343(9)
_cell_measurement_reflns_used 27549
_cell_measurement_temperature 293(2)
_cell_measurement_theta_max 27.20
_cell_measurement_theta_min 2.20
_cell_volume 4392.8(3)
_computing_cell_refinement X-Area
_computing_data_collection X-Area
_computing_data_reduction X-Area
_computing_structure_refinement 'SHELXL-97 (Sheldrick, 1997)'
_computing_structure_solution 'SHELXS-97 (Sheldrick, 1997)'
_diffrn_ambient_temperature 293(2)
_diffrn_measured_fraction_theta_full 0.997
_diffrn_measured_fraction_theta_max 0.997
_diffrn_measurement_device_type 'STOE-IPDS II'
_diffrn_measurement_method 'omega scans'
_diffrn_radiation_monochromator graphite
_diffrn_radiation_source 'fine-focus sealed tube'
_diffrn_radiation_type MoK\a
_diffrn_radiation_wavelength 0.71073
_diffrn_reflns_av_R_equivalents 0.0564
_diffrn_reflns_av_sigmaI/netI 0.0434
_diffrn_reflns_limit_h_max 18
_diffrn_reflns_limit_h_min -18
_diffrn_reflns_limit_k_max 18
_diffrn_reflns_limit_k_min -18
_diffrn_reflns_limit_l_max 30
_diffrn_reflns_limit_l_min -30
_diffrn_reflns_number 53676
_diffrn_reflns_theta_full 28.38
_diffrn_reflns_theta_max 28.38
_diffrn_reflns_theta_min 2.20
_exptl_absorpt_coefficient_mu 0.991
_exptl_absorpt_correction_T_max 0.8628
_exptl_absorpt_correction_T_min 0.6559
_exptl_absorpt_correction_type multi-scan
_exptl_absorpt_process_details
;
[c.f. r.h. blessing, acta cryst. (1995), a51, 33-38]
;
_exptl_crystal_colour brown
_exptl_crystal_density_diffrn 1.536
_exptl_crystal_density_meas ?
_exptl_crystal_density_method 'not measured'
_exptl_crystal_description prism
_exptl_crystal_F_000 2104
_exptl_crystal_size_max 0.5
_exptl_crystal_size_mid 0.25
_exptl_crystal_size_min 0.08
_refine_diff_density_max 0.325
_refine_diff_density_min -0.368
_refine_diff_density_rms 0.052
_refine_ls_extinction_method none
_refine_ls_goodness_of_fit_ref 1.016
_refine_ls_hydrogen_treatment mixed
_refine_ls_matrix_type full
_refine_ls_number_parameters 613
_refine_ls_number_reflns 10989
_refine_ls_number_restraints 10
_refine_ls_restrained_S_all 1.016
_refine_ls_R_factor_all 0.0755
_refine_ls_R_factor_gt 0.0476
_refine_ls_shift/su_max 0.001
_refine_ls_shift/su_mean 0.000
_refine_ls_structure_factor_coef Fsqd
_refine_ls_weighting_details 'calc w=1/[\s^2^(Fo^2^)+(0.0555P)^2^+0.0000P] where P=(Fo^2^+2Fc^2^)/3'
_refine_ls_weighting_scheme calc
_refine_ls_wR_factor_gt 0.0971
_refine_ls_wR_factor_ref 0.1060
_reflns_number_gt 8113
_reflns_number_total 10989
_reflns_threshold_expression >2sigma(I)
_cod_data_source_file c1ce05112a.txt
_cod_data_source_block shelxlC1c
_cod_depositor_comments
;
The following automatic conversions were performed:
'_symmetry_cell_setting' value 'Monoclinic' changed to 'monoclinic'
according to '/home/saulius/struct/CIF-dictionaries/cif_core.dic'
dictionary named 'cif_core.dic' version 2.4.1 from 2010-06-29.

Automatic conversion script
Id: cif_fix_enum 1555 2011-01-17 13:19:09Z saulius 

The following automatic conversions were performed:

'_exptl_crystal_density_meas' value 'not measured' was changed to '?'
- the value is perceived as not measured.

Automatic conversion script
Id: cif_fix_values 3008 2015-01-20 13:52:24Z robertas 
;
_cod_original_sg_symbol_H-M P21/n
_cod_database_code 7205973

loop_
_symmetry_equiv_pos_as_xyz
'x, y, z'
'-x+1/2, y+1/2, -z+1/2'
'-x, -y, -z'
'x-1/2, -y-1/2, z-1/2'

loop_
_atom_site_label
_atom_site_type_symbol
_atom_site_fract_x
_atom_site_fract_y
_atom_site_fract_z
_atom_site_U_iso_or_equiv
_atom_site_adp_type
_atom_site_occupancy
_atom_site_symmetry_multiplicity
_atom_site_calc_flag
_atom_site_refinement_flags
_atom_site_disorder_assembly
_atom_site_disorder_group
C1 C 0.2768(2) 0.1989(3) 0.28412(13) 0.0610(8) Uani 1 1 d . . .
H1A H 0.3410 0.1968 0.2711 0.092 Uiso 1 1 calc R . .
H1B H 0.2674 0.1445 0.3084 0.092 Uiso 1 1 calc R . .
H1C H 0.2698 0.2559 0.3064 0.092 Uiso 1 1 calc R . .
C2 C 0.10985(19) 0.2008(2) 0.24458(11) 0.0437(6) Uani 1 1 d . . .
C3 C 0.0765(2) 0.2116(3) 0.29876(13) 0.0621(8) Uani 1 1 d . . .
H3 H 0.1210 0.2150 0.3321 0.075 Uiso 1 1 calc R . .
C4 C -0.0232(3) 0.2175(3) 0.30441(14) 0.0782(11) Uani 1 1 d . . .
H4 H -0.0447 0.2249 0.3415 0.094 Uiso 1 1 calc R . .
C5 C -0.0891(2) 0.2127(3) 0.25660(13) 0.0647(9) Uani 1 1 d . . .
H5 H -0.1555 0.2180 0.2609 0.078 Uiso 1 1 calc R . .
C6 C -0.05719(19) 0.1997(2) 0.19975(11) 0.0438(6) Uani 1 1 d . . .
C7 C 0.04335(18) 0.19202(18) 0.19320(10) 0.0386(5) Uani 1 1 d . . .
C8 C -0.12882(18) 0.1989(2) 0.15055(11) 0.0429(6) Uani 1 1 d . . .
H8 H -0.1936 0.2075 0.1578 0.051 Uiso 1 1 calc R . .
C9 C -0.18785(17) 0.18972(19) 0.04980(11) 0.0407(5) Uani 1 1 d . . .
C10 C -0.28444(19) 0.2146(2) 0.05586(14) 0.0524(7) Uani 1 1 d . . .
H10 H -0.3037 0.2308 0.0925 0.063 Uiso 1 1 calc R . .
C11 C -0.3512(2) 0.2146(3) 0.00649(15) 0.0628(8) Uani 1 1 d . . .
H11 H -0.4160 0.2310 0.0099 0.075 Uiso 1 1 calc R . .
C12 C -0.3227(2) 0.1905(3) -0.04775(15) 0.0672(9) Uani 1 1 d . . .
H12 H -0.3686 0.1901 -0.0805 0.081 Uiso 1 1 calc R . .
C13 C -0.2270(2) 0.1669(2) -0.05409(13) 0.0557(7) Uani 1 1 d . . .
H13 H -0.2080 0.1521 -0.0910 0.067 Uiso 1 1 calc R . .
C14 C -0.15937(18) 0.16552(19) -0.00487(11) 0.0416(5) Uani 1 1 d . . .
C15 C -0.0218(2) 0.1130(2) -0.05083(11) 0.0449(6) Uani 1 1 d . . .
H15 H -0.0646 0.1068 -0.0848 0.054 Uiso 1 1 calc R . .
C16 C 0.0771(2) 0.0895(2) -0.05538(11) 0.0440(6) Uani 1 1 d . . .
C17 C 0.1048(3) 0.0596(2) -0.11036(13) 0.0586(8) Uani 1 1 d . . .
H17 H 0.0580 0.0556 -0.1425 0.070 Uiso 1 1 calc R . .
C18 C 0.1993(3) 0.0364(2) -0.11681(13) 0.0622(8) Uani 1 1 d . . .
H18 H 0.2166 0.0158 -0.1531 0.075 Uiso 1 1 calc R . .
C19 C 0.2701(2) 0.0436(2) -0.06915(13) 0.0545(7) Uani 1 1 d . . .
H19 H 0.3346 0.0275 -0.0738 0.065 Uiso 1 1 calc R . .
C20 C 0.2458(2) 0.07422(19) -0.01518(12) 0.0448(6) Uani 1 1 d . . .
C21 C 0.14732(19) 0.09732(18) -0.00641(10) 0.0392(5) Uani 1 1 d . . .
C22 C 0.4091(2) 0.0599(3) 0.02919(17) 0.0693(9) Uani 1 1 d . . .
H22A H 0.4469 0.0710 0.0662 0.104 Uiso 1 1 calc R . .
H22B H 0.4349 0.0973 -0.0009 0.104 Uiso 1 1 calc R . .
H22C H 0.4122 -0.0063 0.0192 0.104 Uiso 1 1 calc R . .
C23 C 0.4668(2) 0.4242(3) 0.21439(18) 0.0766(11) Uani 1 1 d . . .
H23A H 0.5038 0.4050 0.1829 0.115 Uiso 1 1 calc R . .
H23B H 0.4829 0.3839 0.2479 0.115 Uiso 1 1 calc R . .
H23C H 0.4822 0.4890 0.2248 0.115 Uiso 1 1 calc R . .
C24 C 0.30212(18) 0.44148(19) 0.23601(12) 0.0431(6) Uani 1 1 d . . .
C25 C 0.3293(2) 0.4715(2) 0.29228(13) 0.0492(6) Uani 1 1 d . . .
H25 H 0.3953 0.4767 0.3052 0.059 Uiso 1 1 calc R . .
C26 C 0.2594(2) 0.4946(2) 0.33071(12) 0.0533(7) Uani 1 1 d . . .
H26 H 0.2788 0.5154 0.3687 0.064 Uiso 1 1 calc R . .
C27 C 0.1632(2) 0.4862(2) 0.31187(12) 0.0515(7) Uani 1 1 d . . .
H27 H 0.1167 0.4991 0.3378 0.062 Uiso 1 1 calc R . .
C28 C 0.13233(19) 0.45830(19) 0.25340(11) 0.0415(5) Uani 1 1 d . . .
C29 C 0.20155(17) 0.43606(18) 0.21408(11) 0.0382(5) Uani 1 1 d . . .
C30 C 0.03083(19) 0.4573(2) 0.23527(12) 0.0445(6) Uani 1 1 d . . .
H30 H -0.0112 0.4700 0.2638 0.053 Uiso 1 1 calc R . .
C31 C -0.11188(18) 0.4471(2) 0.16843(13) 0.0470(6) Uani 1 1 d . . .
C32 C -0.1796(2) 0.4689(3) 0.20782(17) 0.0671(9) Uani 1 1 d . . .
H32 H -0.1597 0.4792 0.2474 0.081 Uiso 1 1 calc R . .
C33 C -0.2767(2) 0.4748(3) 0.1868(2) 0.0805(11) Uani 1 1 d . . .
H33 H -0.3228 0.4891 0.2127 0.097 Uiso 1 1 calc R . .
C34 C -0.3069(2) 0.4599(3) 0.1285(2) 0.0756(11) Uani 1 1 d . . .
H34 H -0.3730 0.4639 0.1155 0.091 Uiso 1 1 calc R . .
C35 C -0.2405(2) 0.4390(2) 0.08894(17) 0.0616(8) Uani 1 1 d . . .
H35 H -0.2611 0.4298 0.0493 0.074 Uiso 1 1 calc R . .
C36 C -0.14164(18) 0.43184(19) 0.10949(14) 0.0464(6) Uani 1 1 d . . .
C37 C -0.0806(2) 0.39641(19) 0.01833(13) 0.0492(6) Uani 1 1 d . . .
H37 H -0.1448 0.4023 0.0017 0.059 Uiso 1 1 calc R . .
C38 C -0.0092(2) 0.3728(2) -0.01999(12) 0.0488(6) Uani 1 1 d . . .
C39 C -0.0400(3) 0.3578(2) -0.08070(13) 0.0627(9) Uani 1 1 d . . .
H39 H -0.1055 0.3653 -0.0944 0.075 Uiso 1 1 calc R . .
C40 C 0.0256(3) 0.3328(3) -0.11871(14) 0.0732(10) Uani 1 1 d . . .
H40 H 0.0048 0.3234 -0.1583 0.088 Uiso 1 1 calc R . .
C41 C 0.1236(3) 0.3213(2) -0.09863(14) 0.0674(9) Uani 1 1 d . . .
H41 H 0.1677 0.3039 -0.1251 0.081 Uiso 1 1 calc R . .
C42 C 0.1567(2) 0.3351(2) -0.04035(13) 0.0545(7) Uani 1 1 d . . .
C43 C 0.0903(2) 0.36219(19) 0.00088(11) 0.0457(6) Uani 1 1 d . . .
C44 C 0.3235(3) 0.3029(3) -0.05439(19) 0.0833(12) Uani 1 1 d . . .
H44A H 0.3859 0.2974 -0.0318 0.125 Uiso 1 1 calc R . .
H44B H 0.3260 0.3528 -0.0829 0.125 Uiso 1 1 calc R . .
H44C H 0.3076 0.2439 -0.0742 0.125 Uiso 1 1 calc R . .
C45 C 0.3754(6) 0.5220(7) 0.0668(4) 0.181(3) Uani 1 1 d . . .
H45A H 0.3938 0.5591 0.0344 0.271 Uiso 1 1 calc R . .
H45B H 0.3855 0.4558 0.0592 0.271 Uiso 1 1 calc R . .
H45C H 0.4148 0.5403 0.1021 0.271 Uiso 1 1 calc R . .
Cl1 Cl -0.05440(6) 0.67881(7) 0.32063(4) 0.0651(2) Uani 1 1 d . . .
N1 N -0.11092(14) 0.18698(15) 0.09623(9) 0.0378(4) Uani 1 1 d . . .
N2 N -0.05867(15) 0.14231(15) -0.00372(9) 0.0395(4) Uani 1 1 d . . .
N3 N -0.00872(14) 0.44040(16) 0.18254(10) 0.0411(5) Uani 1 1 d . . .
N4 N -0.06417(15) 0.41066(15) 0.07479(10) 0.0430(5) Uani 1 1 d . . .
N5 N 0.27034(16) 0.24338(19) 0.11766(11) 0.0501(6) Uani 1 1 d D . .
Ni1 Ni 0.00934(2) 0.15788(2) 0.070213(13) 0.03403(8) Uani 1 1 d . . .
Ni2 Ni 0.05728(2) 0.40944(2) 0.117914(14) 0.03687(8) Uani 1 1 d . . .
O1 O 0.20576(13) 0.19807(16) 0.23450(8) 0.0503(5) Uani 1 1 d . . .
O2 O 0.07842(12) 0.17727(13) 0.14291(7) 0.0403(4) Uani 1 1 d . . .
O3 O 0.12940(12) 0.12478(13) 0.04616(7) 0.0418(4) Uani 1 1 d . . .
O4 O 0.31031(14) 0.08600(16) 0.03372(9) 0.0565(5) Uani 1 1 d . . .
O5 O 0.36471(13) 0.41634(18) 0.19590(10) 0.0614(6) Uani 1 1 d . . .
O6 O 0.17981(12) 0.41237(14) 0.15896(8) 0.0443(4) Uani 1 1 d . . .
O7 O 0.12572(13) 0.37641(14) 0.05535(8) 0.0465(4) Uani 1 1 d . . .
O8 O 0.25072(17) 0.32455(18) -0.01622(10) 0.0669(6) Uani 1 1 d . . .
O9 O -0.0801(2) 0.5869(2) 0.34019(13) 0.0903(9) Uani 1 1 d . . .
O10 O 0.0071(3) 0.6712(3) 0.27558(17) 0.1260(14) Uani 1 1 d . . .
O11 O -0.0011(3) 0.7266(3) 0.36959(15) 0.1114(11) Uani 1 1 d . . .
O12 O -0.1361(2) 0.7342(3) 0.30505(17) 0.1128(11) Uani 1 1 d . . .
O13 O 0.2840(3) 0.5367(4) 0.0734(3) 0.164(2) Uani 1 1 d . . .
H13A H 0.2626 0.4919 0.0912 0.247 Uiso 1 1 calc R . .
H2N H 0.3450(7) 0.242(3) 0.1325(16) 0.15(2) Uiso 1 1 d D . .
H1N H 0.230(2) 0.212(3) 0.1495(13) 0.15(2) Uiso 1 1 d D . .
H3N H 0.247(3) 0.3141(11) 0.1109(19) 0.20(3) Uiso 1 1 d D . .
H4N H 0.258(3) 0.206(3) 0.0780(10) 0.17(2) Uiso 1 1 d D . .

loop_
_atom_site_aniso_label
_atom_site_aniso_U_11
_atom_site_aniso_U_22
_atom_site_aniso_U_33
_atom_site_aniso_U_23
_atom_site_aniso_U_13
_atom_site_aniso_U_12
C1 0.0573(16) 0.076(2) 0.0473(16) -0.0052(15) -0.0084(13) -0.0020(15)
C2 0.0502(14) 0.0460(15) 0.0352(12) -0.0036(11) 0.0050(10) -0.0023(12)
C3 0.0626(17) 0.089(2) 0.0352(14) -0.0101(15) 0.0053(12) -0.0024(17)
C4 0.073(2) 0.128(4) 0.0370(15) -0.0140(19) 0.0190(14) -0.003(2)
C5 0.0536(16) 0.097(3) 0.0469(16) -0.0068(17) 0.0221(13) -0.0028(17)
C6 0.0456(13) 0.0498(15) 0.0375(12) -0.0019(11) 0.0110(10) -0.0016(11)
C7 0.0465(13) 0.0376(13) 0.0323(11) -0.0015(10) 0.0074(9) 0.0006(10)
C8 0.0397(12) 0.0464(15) 0.0444(13) 0.0002(11) 0.0129(10) -0.0048(11)
C9 0.0384(12) 0.0382(13) 0.0451(13) 0.0038(10) 0.0019(10) -0.0057(10)
C10 0.0397(13) 0.0565(18) 0.0609(17) 0.0044(14) 0.0041(12) -0.0045(12)
C11 0.0420(14) 0.072(2) 0.073(2) 0.0103(17) -0.0020(14) -0.0041(14)
C12 0.0538(17) 0.082(2) 0.062(2) 0.0141(17) -0.0146(14) -0.0044(16)
C13 0.0570(16) 0.063(2) 0.0453(15) 0.0063(14) -0.0056(12) -0.0050(14)
C14 0.0433(12) 0.0390(13) 0.0418(13) 0.0042(11) 0.0004(10) -0.0066(11)
C15 0.0543(14) 0.0469(16) 0.0326(12) -0.0006(10) 0.0006(10) -0.0071(12)
C16 0.0580(15) 0.0401(14) 0.0342(12) -0.0028(10) 0.0068(10) -0.0052(12)
C17 0.074(2) 0.066(2) 0.0366(14) -0.0112(13) 0.0094(13) -0.0113(16)
C18 0.079(2) 0.068(2) 0.0439(15) -0.0187(14) 0.0234(15) -0.0091(17)
C19 0.0634(17) 0.0496(17) 0.0547(17) -0.0080(13) 0.0264(14) 0.0005(14)
C20 0.0525(14) 0.0400(15) 0.0435(14) -0.0029(11) 0.0122(11) 0.0031(11)
C21 0.0518(13) 0.0324(12) 0.0345(11) -0.0004(10) 0.0092(10) -0.0013(11)
C22 0.0485(16) 0.085(3) 0.077(2) -0.0045(19) 0.0187(15) 0.0131(16)
C23 0.0353(14) 0.107(3) 0.087(3) -0.027(2) -0.0002(15) 0.0005(16)
C24 0.0401(12) 0.0430(14) 0.0449(14) -0.0035(11) -0.0023(10) -0.0003(11)
C25 0.0482(14) 0.0469(16) 0.0495(15) -0.0039(12) -0.0107(11) -0.0002(12)
C26 0.0668(18) 0.0530(18) 0.0378(13) -0.0058(12) -0.0062(12) 0.0022(14)
C27 0.0629(17) 0.0523(17) 0.0394(13) -0.0061(12) 0.0058(12) 0.0015(13)
C28 0.0447(13) 0.0404(14) 0.0392(12) -0.0023(10) 0.0037(10) 0.0013(11)
C29 0.0395(12) 0.0362(13) 0.0379(12) -0.0028(10) -0.0020(9) 0.0002(10)
C30 0.0420(13) 0.0487(16) 0.0440(14) -0.0031(11) 0.0097(10) 0.0013(11)
C31 0.0358(12) 0.0420(15) 0.0634(17) 0.0013(12) 0.0054(11) -0.0028(11)
C32 0.0404(14) 0.083(3) 0.079(2) -0.0082(19) 0.0127(14) -0.0027(15)
C33 0.0388(15) 0.095(3) 0.111(3) -0.010(2) 0.0195(18) -0.0010(17)
C34 0.0337(14) 0.077(3) 0.116(3) 0.006(2) 0.0019(17) -0.0028(14)
C35 0.0431(14) 0.0580(19) 0.081(2) 0.0067(16) -0.0079(14) -0.0059(13)
C36 0.0360(12) 0.0363(14) 0.0663(17) 0.0049(12) 0.0020(11) -0.0038(10)
C37 0.0498(14) 0.0382(15) 0.0560(16) 0.0087(12) -0.0120(12) -0.0102(12)
C38 0.0631(17) 0.0379(14) 0.0425(14) 0.0054(11) -0.0098(12) -0.0130(12)
C39 0.088(2) 0.0506(19) 0.0441(16) 0.0098(13) -0.0187(15) -0.0163(16)
C40 0.120(3) 0.059(2) 0.0377(15) 0.0030(14) -0.0060(18) -0.021(2)
C41 0.109(3) 0.053(2) 0.0414(15) -0.0009(13) 0.0153(17) -0.0118(18)
C42 0.079(2) 0.0423(15) 0.0431(14) 0.0016(12) 0.0123(13) -0.0098(14)
C43 0.0641(16) 0.0348(14) 0.0375(13) 0.0024(10) 0.0020(11) -0.0064(12)
C44 0.100(3) 0.073(2) 0.085(3) -0.002(2) 0.053(2) 0.007(2)
C45 0.166(8) 0.229(10) 0.138(6) 0.027(6) -0.030(5) 0.030(7)
Cl1 0.0560(4) 0.0715(6) 0.0718(5) -0.0045(4) 0.0267(4) 0.0020(4)
N1 0.0375(10) 0.0373(11) 0.0388(10) 0.0021(8) 0.0048(8) -0.0038(8)
N2 0.0469(11) 0.0352(11) 0.0358(10) 0.0015(8) 0.0016(8) -0.0043(9)
N3 0.0363(10) 0.0392(12) 0.0481(12) -0.0006(9) 0.0049(9) 0.0001(8)
N4 0.0413(10) 0.0350(11) 0.0509(12) 0.0048(9) -0.0045(9) -0.0044(9)
N5 0.0418(11) 0.0566(15) 0.0529(13) -0.0098(11) 0.0088(10) 0.0024(10)
Ni1 0.03733(15) 0.03555(16) 0.02940(14) 0.00025(12) 0.00421(11) -0.00037(13)
Ni2 0.03462(14) 0.03753(17) 0.03771(16) -0.00097(13) -0.00029(11) -0.00143(13)
O1 0.0455(9) 0.0675(13) 0.0367(9) -0.0084(9) -0.0015(7) 0.0002(9)
O2 0.0384(8) 0.0535(11) 0.0293(8) -0.0033(7) 0.0049(6) 0.0020(7)
O3 0.0439(9) 0.0516(11) 0.0303(8) -0.0039(7) 0.0064(7) 0.0049(8)
O4 0.0439(10) 0.0759(15) 0.0511(11) -0.0088(10) 0.0109(8) 0.0140(10)
O5 0.0343(9) 0.0882(17) 0.0609(12) -0.0207(12) 0.0007(8) 0.0000(10)
O6 0.0357(8) 0.0575(12) 0.0393(9) -0.0105(8) 0.0009(7) 0.0029(8)
O7 0.0472(10) 0.0545(12) 0.0374(9) -0.0028(8) 0.0026(7) -0.0011(8)
O8 0.0706(14) 0.0782(17) 0.0548(12) -0.0050(11) 0.0219(11) 0.0029(12)
O9 0.113(2) 0.0764(19) 0.0866(19) -0.0068(15) 0.0370(17) -0.0263(16)
O10 0.148(3) 0.112(3) 0.136(3) 0.024(2) 0.103(3) 0.032(2)
O11 0.114(2) 0.113(3) 0.102(2) 0.001(2) -0.0129(19) -0.037(2)
O12 0.0703(17) 0.135(3) 0.133(3) 0.029(2) 0.0124(17) 0.0266(18)
O13 0.097(3) 0.225(6) 0.168(4) 0.088(4) -0.005(3) -0.027(3)

loop_
_atom_type_symbol
_atom_type_description
_atom_type_scat_dispersion_real
_atom_type_scat_dispersion_imag
_atom_type_scat_source
C C 0.0033 0.0016 'International Tables Vol C Tables 4.2.6.8 and 6.1.1.4'
H H 0.0000 0.0000 'International Tables Vol C Tables 4.2.6.8 and 6.1.1.4'
Cl Cl 0.1484 0.1585 'International Tables Vol C Tables 4.2.6.8 and 6.1.1.4'
N N 0.0061 0.0033 'International Tables Vol C Tables 4.2.6.8 and 6.1.1.4'
Ni Ni 0.3393 1.1124 'International Tables Vol C Tables 4.2.6.8 and 6.1.1.4'
O O 0.0106 0.0060 'International Tables Vol C Tables 4.2.6.8 and 6.1.1.4'

loop_
_geom_angle_atom_site_label_1
_geom_angle_atom_site_label_2
_geom_angle_atom_site_label_3
_geom_angle
_geom_angle_site_symmetry_1
_geom_angle_site_symmetry_3
_geom_angle_publ_flag
O1 C1 H1A 109.5 . . ?
O1 C1 H1B 109.5 . . ?
H1A C1 H1B 109.5 . . ?
O1 C1 H1C 109.5 . . ?
H1A C1 H1C 109.5 . . ?
H1B C1 H1C 109.5 . . ?
O1 C2 C3 124.8(2) . . ?
O1 C2 C7 114.4(2) . . ?
C3 C2 C7 120.7(2) . . ?
C2 C3 C4 120.6(3) . . ?
C2 C3 H3 119.7 . . ?
C4 C3 H3 119.7 . . ?
C5 C4 C3 120.7(3) . . ?
C5 C4 H4 119.6 . . ?
C3 C4 H4 119.6 . . ?
C4 C5 C6 120.1(3) . . ?
C4 C5 H5 119.9 . . ?
C6 C5 H5 119.9 . . ?
C7 C6 C8 121.8(2) . . ?
C7 C6 C5 120.0(2) . . ?
C8 C6 C5 118.1(2) . . ?
O2 C7 C6 123.8(2) . . ?
O2 C7 C2 118.5(2) . . ?
C6 C7 C2 117.7(2) . . ?
N1 C8 C6 125.1(2) . . ?
N1 C8 H8 117.4 . . ?
C6 C8 H8 117.4 . . ?
C14 C9 C10 120.4(2) . . ?
C14 C9 N1 114.2(2) . . ?
C10 C9 N1 125.4(2) . . ?
C11 C10 C9 118.9(3) . . ?
C11 C10 H10 120.6 . . ?
C9 C10 H10 120.6 . . ?
C12 C11 C10 120.6(3) . . ?
C12 C11 H11 119.7 . . ?
C10 C11 H11 119.7 . . ?
C11 C12 C13 120.8(3) . . ?
C11 C12 H12 119.6 . . ?
C13 C12 H12 119.6 . . ?
C12 C13 C14 119.3(3) . . ?
C12 C13 H13 120.4 . . ?
C14 C13 H13 120.4 . . ?
C9 C14 C13 120.0(2) . . ?
C9 C14 N2 113.6(2) . . ?
C13 C14 N2 126.4(2) . . ?
N2 C15 C16 126.2(2) . . ?
N2 C15 H15 116.9 . . ?
C16 C15 H15 116.9 . . ?
C21 C16 C17 120.4(3) . . ?
C21 C16 C15 120.9(2) . . ?
C17 C16 C15 118.7(3) . . ?
C18 C17 C16 120.7(3) . . ?
C18 C17 H17 119.6 . . ?
C16 C17 H17 119.6 . . ?
C17 C18 C19 120.0(3) . . ?
C17 C18 H18 120.0 . . ?
C19 C18 H18 120.0 . . ?
C20 C19 C18 120.7(3) . . ?
C20 C19 H19 119.6 . . ?
C18 C19 H19 119.6 . . ?
O4 C20 C19 125.1(3) . . ?
O4 C20 C21 114.0(2) . . ?
C19 C20 C21 120.9(3) . . ?
O3 C21 C16 125.2(2) . . ?
O3 C21 C20 117.6(2) . . ?
C16 C21 C20 117.2(2) . . ?
O4 C22 H22A 109.5 . . ?
O4 C22 H22B 109.5 . . ?
H22A C22 H22B 109.5 . . ?
O4 C22 H22C 109.5 . . ?
H22A C22 H22C 109.5 . . ?
H22B C22 H22C 109.5 . . ?
O5 C23 H23A 109.5 . . ?
O5 C23 H23B 109.5 . . ?
H23A C23 H23B 109.5 . . ?
O5 C23 H23C 109.5 . . ?
H23A C23 H23C 109.5 . . ?
H23B C23 H23C 109.5 . . ?
O5 C24 C25 125.3(2) . . ?
O5 C24 C29 113.8(2) . . ?
C25 C24 C29 120.8(2) . . ?
C24 C25 C26 121.2(3) . . ?
C24 C25 H25 119.4 . . ?
C26 C25 H25 119.4 . . ?
C27 C26 C25 119.2(3) . . ?
C27 C26 H26 120.4 . . ?
C25 C26 H26 120.4 . . ?
C26 C27 C28 121.1(3) . . ?
C26 C27 H27 119.4 . . ?
C28 C27 H27 119.4 . . ?
C29 C28 C30 121.3(2) . . ?
C29 C28 C27 120.3(2) . . ?
C30 C28 C27 118.3(2) . . ?
O6 C29 C28 124.5(2) . . ?
O6 C29 C24 118.3(2) . . ?
C28 C29 C24 117.2(2) . . ?
N3 C30 C28 125.9(2) . . ?
N3 C30 H30 117.1 . . ?
C28 C30 H30 117.1 . . ?
C36 C31 C32 120.7(3) . . ?
C36 C31 N3 113.7(2) . . ?
C32 C31 N3 125.6(3) . . ?
C33 C32 C31 118.4(4) . . ?
C33 C32 H32 120.8 . . ?
C31 C32 H32 120.8 . . ?
C34 C33 C32 121.3(3) . . ?
C34 C33 H33 119.4 . . ?
C32 C33 H33 119.4 . . ?
C33 C34 C35 120.9(3) . . ?
C33 C34 H34 119.6 . . ?
C35 C34 H34 119.6 . . ?
C34 C35 C36 118.7(3) . . ?
C34 C35 H35 120.6 . . ?
C36 C35 H35 120.6 . . ?
C31 C36 C35 120.0(3) . . ?
C31 C36 N4 114.1(2) . . ?
C35 C36 N4 125.8(3) . . ?
N4 C37 C38 125.8(3) . . ?
N4 C37 H37 117.1 . . ?
C38 C37 H37 117.1 . . ?
C43 C38 C37 121.5(2) . . ?
C43 C38 C39 119.9(3) . . ?
C37 C38 C39 118.6(3) . . ?
C40 C39 C38 120.5(3) . . ?
C40 C39 H39 119.7 . . ?
C38 C39 H39 119.7 . . ?
C39 C40 C41 120.1(3) . . ?
C39 C40 H40 119.9 . . ?
C41 C40 H40 119.9 . . ?
C42 C41 C40 121.4(3) . . ?
C42 C41 H41 119.3 . . ?
C40 C41 H41 119.3 . . ?
O8 C42 C41 125.9(3) . . ?
O8 C42 C43 113.9(2) . . ?
C41 C42 C43 120.2(3) . . ?
O7 C43 C38 124.3(3) . . ?
O7 C43 C42 117.8(3) . . ?
C38 C43 C42 117.8(3) . . ?
O8 C44 H44A 109.5 . . ?
O8 C44 H44B 109.5 . . ?
H44A C44 H44B 109.5 . . ?
O8 C44 H44C 109.5 . . ?
H44A C44 H44C 109.5 . . ?
H44B C44 H44C 109.5 . . ?
O13 C45 H45A 109.5 . . ?
O13 C45 H45B 109.5 . . ?
H45A C45 H45B 109.5 . . ?
O13 C45 H45C 109.5 . . ?
H45A C45 H45C 109.5 . . ?
H45B C45 H45C 109.5 . . ?
O12 Cl1 O10 112.8(2) . . ?
O12 Cl1 O9 111.8(2) . . ?
O10 Cl1 O9 110.4(2) . . ?
O12 Cl1 O11 106.0(2) . . ?
O10 Cl1 O11 108.0(3) . . ?
O9 Cl1 O11 107.6(2) . . ?
C8 N1 C9 120.8(2) . . ?
C8 N1 Ni1 126.28(18) . . ?
C9 N1 Ni1 112.81(16) . . ?
C15 N2 C14 121.1(2) . . ?
C15 N2 Ni1 125.86(19) . . ?
C14 N2 Ni1 113.08(16) . . ?
C30 N3 C31 121.1(2) . . ?
C30 N3 Ni2 126.09(18) . . ?
C31 N3 Ni2 112.83(18) . . ?
C37 N4 C36 121.2(2) . . ?
C37 N4 Ni2 125.7(2) . . ?
C36 N4 Ni2 113.03(18) . . ?
H2N N5 H1N 109(2) . . ?
H2N N5 H3N 109(2) . . ?
H1N N5 H3N 109(2) . . ?
H2N N5 H4N 109(2) . . ?
H1N N5 H4N 109(2) . . ?
H3N N5 H4N 109(2) . . ?
O3 Ni1 O2 84.78(7) . . ?
O3 Ni1 N1 177.78(9) . . ?
O2 Ni1 N1 94.32(8) . . ?
O3 Ni1 N2 94.85(8) . . ?
O2 Ni1 N2 178.08(9) . . ?
N1 Ni1 N2 86.11(9) . . ?
O7 Ni2 O6 83.68(8) . . ?
O7 Ni2 N4 95.27(9) . . ?
O6 Ni2 N4 177.61(9) . . ?
O7 Ni2 N3 178.11(9) . . ?
O6 Ni2 N3 94.79(8) . . ?
N4 Ni2 N3 86.30(10) . . ?
C2 O1 C1 117.8(2) . . ?
C7 O2 Ni1 127.72(15) . . ?
C21 O3 Ni1 126.94(16) . . ?
C20 O4 C22 117.2(2) . . ?
C24 O5 C23 116.6(2) . . ?
C29 O6 Ni2 127.26(15) . . ?
C43 O7 Ni2 127.23(18) . . ?
C42 O8 C44 118.1(3) . . ?
C45 O13 H13A 109.5 . . ?

loop_
_geom_bond_atom_site_label_1
_geom_bond_atom_site_label_2
_geom_bond_distance
_geom_bond_site_symmetry_2
_geom_bond_publ_flag
C1 O1 1.421(3) . ?
C1 H1A 0.9600 . ?
C1 H1B 0.9600 . ?
C1 H1C 0.9600 . ?
C2 O1 1.361(3) . ?
C2 C3 1.369(4) . ?
C2 C7 1.420(3) . ?
C3 C4 1.392(5) . ?
C3 H3 0.9300 . ?
C4 C5 1.350(5) . ?
C4 H4 0.9300 . ?
C5 C6 1.422(4) . ?
C5 H5 0.9300 . ?
C6 C7 1.409(3) . ?
C6 C8 1.420(4) . ?
C7 O2 1.305(3) . ?
C8 N1 1.299(3) . ?
C8 H8 0.9300 . ?
C9 C14 1.387(4) . ?
C9 C10 1.393(4) . ?
C9 N1 1.423(3) . ?
C10 C11 1.383(4) . ?
C10 H10 0.9300 . ?
C11 C12 1.377(5) . ?
C11 H11 0.9300 . ?
C12 C13 1.378(4) . ?
C12 H12 0.9300 . ?
C13 C14 1.387(4) . ?
C13 H13 0.9300 . ?
C14 N2 1.420(3) . ?
C15 N2 1.300(3) . ?
C15 C16 1.412(4) . ?
C15 H15 0.9300 . ?
C16 C21 1.408(4) . ?
C16 C17 1.412(4) . ?
C17 C18 1.362(5) . ?
C17 H17 0.9300 . ?
C18 C19 1.391(5) . ?
C18 H18 0.9300 . ?
C19 C20 1.377(4) . ?
C19 H19 0.9300 . ?
C20 O4 1.366(3) . ?
C20 C21 1.426(4) . ?
C21 O3 1.307(3) . ?
C22 O4 1.420(3) . ?
C22 H22A 0.9600 . ?
C22 H22B 0.9600 . ?
C22 H22C 0.9600 . ?
C23 O5 1.430(3) . ?
C23 H23A 0.9600 . ?
C23 H23B 0.9600 . ?
C23 H23C 0.9600 . ?
C24 O5 1.363(3) . ?
C24 C25 1.369(4) . ?
C24 C29 1.426(3) . ?
C25 C26 1.401(4) . ?
C25 H25 0.9300 . ?
C26 C27 1.354(4) . ?
C26 H26 0.9300 . ?
C27 C28 1.416(4) . ?
C27 H27 0.9300 . ?
C28 C29 1.406(3) . ?
C28 C30 1.416(4) . ?
C29 O6 1.308(3) . ?
C30 N3 1.294(3) . ?
C30 H30 0.9300 . ?
C31 C36 1.385(4) . ?
C31 C32 1.390(4) . ?
C31 N3 1.426(3) . ?
C32 C33 1.376(5) . ?
C32 H32 0.9300 . ?
C33 C34 1.373(6) . ?
C33 H33 0.9300 . ?
C34 C35 1.376(5) . ?
C34 H34 0.9300 . ?
C35 C36 1.397(4) . ?
C35 H35 0.9300 . ?
C36 N4 1.420(4) . ?
C37 N4 1.303(4) . ?
C37 C38 1.416(4) . ?
C37 H37 0.9300 . ?
C38 C43 1.411(4) . ?
C38 C39 1.425(4) . ?
C39 C40 1.357(5) . ?
C39 H39 0.9300 . ?
C40 C41 1.390(6) . ?
C40 H40 0.9300 . ?
C41 C42 1.377(4) . ?
C41 H41 0.9300 . ?
C42 O8 1.363(4) . ?
C42 C43 1.426(4) . ?
C43 O7 1.306(3) . ?
C44 O8 1.422(4) . ?
C44 H44A 0.9600 . ?
C44 H44B 0.9600 . ?
C44 H44C 0.9600 . ?
C45 O13 1.297(8) . ?
C45 H45A 0.9600 . ?
C45 H45B 0.9600 . ?
C45 H45C 0.9600 . ?
Cl1 O12 1.385(3) . ?
Cl1 O10 1.398(3) . ?
Cl1 O9 1.424(3) . ?
Cl1 O11 1.441(3) . ?
N1 Ni1 1.856(2) . ?
N2 Ni1 1.861(2) . ?
N3 Ni2 1.858(2) . ?
N4 Ni2 1.853(2) . ?
N5 H2N 1.049(15) . ?
N5 H1N 1.05(2) . ?
N5 H3N 1.051(15) . ?
N5 H4N 1.05(2) . ?
Ni1 O3 1.8489(16) . ?
Ni1 O2 1.8503(16) . ?
Ni2 O7 1.8450(18) . ?
Ni2 O6 1.8462(17) . ?
O13 H13A 0.8200 . ?
